data_4512903
loop_
_publ_author_name
'Mittapalli, Sudhir'
'Mannava, M. K. Chaitanya'
'Khandavilli, U. B. Rao'
'Allu, Suryanarayana'
'Nangia, Ashwini'

_publ_section_title
;
 Soluble Salts and Cocrystals of Clotrimazole
;
_journal_issue 5
_journal_name_full 'Crystal Growth &amp; Design'
_journal_page_first 2493
_journal_paper_doi 10.1021/acs.cgd.5b00268
_journal_volume 15
_journal_year 2015
_chemical_formula_moiety 'C22 H18 Cl N2, C9 H7 O3'
_chemical_formula_sum 'C31 H25 Cl N2 O3'
_chemical_formula_weight 508.98
_chemical_melting_point 443
_chemical_name_common 'Clotrimazole-p-Coumaric acid'
_chemical_name_systematic 'Clotrimazole-p-Coumaric acid'
_space_group_IT_number 19
_symmetry_cell_setting orthorhombic
_symmetry_space_group_name_Hall 'P 2ac 2ab'
_symmetry_space_group_name_H-M 'P 21 21 21'
_atom_sites_solution_hydrogens geom
_atom_sites_solution_primary direct
_atom_sites_solution_secondary difmap
_audit_creation_method SHELXL-97
_cell_angle_alpha 90.00
_cell_angle_beta 90.00
_cell_angle_gamma 90.00
_cell_formula_units_Z 4
_cell_length_a 10.3536(13)
_cell_length_b 14.9452(14)
_cell_length_c 16.4976(19)
_cell_measurement_reflns_used 3981
_cell_measurement_temperature 293(2)
_cell_measurement_theta_max 25.02
_cell_measurement_theta_min 2.69
_cell_volume 2552.8(5)
_computing_structure_refinement 'SHELXL-97 (Sheldrick, 1997)'
_computing_structure_solution 'SHELXS-97 (Sheldrick, 1990)'
_diffrn_ambient_temperature 293(2)
_diffrn_measured_fraction_theta_full 0.998
_diffrn_measured_fraction_theta_max 0.998
_diffrn_radiation_monochromator graphite
_diffrn_radiation_source 'fine-focus sealed tube'
_diffrn_radiation_type MoK\a
_diffrn_radiation_wavelength 0.71073
_diffrn_reflns_av_R_equivalents 0.10
_diffrn_reflns_av_sigmaI/netI 0.2569
_diffrn_reflns_limit_h_max 12
_diffrn_reflns_limit_h_min -12
_diffrn_reflns_limit_k_max 17
_diffrn_reflns_limit_k_min -11
_diffrn_reflns_limit_l_max 12
_diffrn_reflns_limit_l_min -19
_diffrn_reflns_number 6406
_diffrn_reflns_theta_full 25.02
_diffrn_reflns_theta_max 25.02
_diffrn_reflns_theta_min 2.69
_exptl_absorpt_coefficient_mu 0.186
_exptl_crystal_colour colorless
_exptl_crystal_density_diffrn 1.324
_exptl_crystal_density_method 'not measured'
_exptl_crystal_description block
_exptl_crystal_F_000 1064
_exptl_crystal_size_max 0.11
_exptl_crystal_size_mid 0.11
_exptl_crystal_size_min 0.11
_refine_diff_density_max 0.549
_refine_diff_density_min -0.206
_refine_diff_density_rms 0.051
_refine_ls_abs_structure_details 'Flack H D (1983), Acta Cryst. A39, 876-881'
_refine_ls_abs_structure_Flack -0.20(17)
_refine_ls_extinction_method none
_refine_ls_goodness_of_fit_ref 0.829
_refine_ls_hydrogen_treatment mixed
_refine_ls_matrix_type full
_refine_ls_number_parameters 335
_refine_ls_number_reflns 3981
_refine_ls_number_restraints 0
_refine_ls_restrained_S_all 0.829
_refine_ls_R_factor_all 0.1953
_refine_ls_R_factor_gt 0.0749
_refine_ls_shift/su_max 0.000
_refine_ls_shift/su_mean 0.000
_refine_ls_structure_factor_coef Fsqd
_refine_ls_weighting_details 'calc w=1/[\s^2^(Fo^2^)+(0.0167P)^2^+0.0000P] where P=(Fo^2^+2Fc^2^)/3'
_refine_ls_weighting_scheme calc
_refine_ls_wR_factor_gt 0.1005
_refine_ls_wR_factor_ref 0.1257
_reflns_number_gt 1484
_reflns_number_total 3981
_reflns_threshold_expression >2sigma(I)
_cod_data_source_file cg5b00268_si_006.cif
_cod_data_source_block "'CLTPCA'"
_cod_depositor_comments 'Adding full bibliography for 4512903.cif.'
_cod_database_code 4512903

loop_
_symmetry_equiv_pos_as_xyz
'x, y, z'
'-x+1/2, -y, z+1/2'
'x+1/2, -y+1/2, -z'
'-x, y+1/2, -z+1/2'

loop_
_atom_site_label
_atom_site_type_symbol
_atom_site_fract_x
_atom_site_fract_y
_atom_site_fract_z
_atom_site_U_iso_or_equiv
_atom_site_adp_type
_atom_site_occupancy
_atom_site_symmetry_multiplicity
_atom_site_calc_flag
_atom_site_refinement_flags
Cl1 Cl 0.3181(2) 0.23132(13) 1.03189(12) 0.0628(7) Uani 1 1 d .
C29 C 0.0736(7) 0.7868(5) 0.8809(4) 0.043(2) Uani 1 1 d .
H29 H 0.0750 0.7299 0.9038 0.051 Uiso 1 1 calc R
C22 C 0.4271(7) 0.2449(5) 0.9520(4) 0.038(2) Uani 1 1 d .
C10 C 0.5611(8) 0.3747(5) 1.0822(5) 0.048(2) Uani 1 1 d .
H10 H 0.6205 0.3578 1.0428 0.058 Uiso 1 1 calc R
C18 C 0.5513(8) 0.3315(5) 0.8624(4) 0.044(2) Uani 1 1 d .
H18 H 0.5806 0.3864 0.8433 0.052 Uiso 1 1 calc R
C23 C 0.1985(7) 0.8272(5) 0.8689(4) 0.037(2) Uani 1 1 d .
O3 O -0.1521(5) 0.6898(3) 0.9035(3) 0.0527(16) Uani 1 1 d .
N2 N 0.6365(6) 0.5957(4) 0.9155(4) 0.051(2) Uani 1 1 d .
H2A H 0.7024 0.6298 0.9228 0.061 Uiso 1 1 calc R
C28 C 0.3087(7) 0.7838(5) 0.8937(4) 0.041(2) Uani 1 1 d .
H28 H 0.2994 0.7287 0.9194 0.049 Uiso 1 1 calc R
O1 O 0.5635(5) 0.9354(3) 0.8309(4) 0.0549(16) Uani 1 1 d .
H1A H 0.6194 0.8978 0.8396 0.082 Uiso 1 1 calc R
C25 C 0.3385(8) 0.9452(5) 0.8217(4) 0.043(2) Uani 1 1 d .
H25 H 0.3479 1.0011 0.7975 0.052 Uiso 1 1 calc R
C17 C 0.4659(7) 0.3298(5) 0.9267(4) 0.0285(19) Uani 1 1 d .
N1 N 0.4887(6) 0.4945(4) 0.9339(4) 0.0365(17) Uani 1 1 d .
C26 C 0.4440(7) 0.8994(6) 0.8466(5) 0.042(2) Uani 1 1 d .
C19 C 0.5945(8) 0.2542(6) 0.8256(4) 0.053(2) Uani 1 1 d .
H19 H 0.6524 0.2571 0.7826 0.063 Uiso 1 1 calc R
C3 C 0.2197(8) 0.5153(5) 0.9721(5) 0.051(3) Uani 1 1 d .
H3 H 0.2670 0.5567 1.0019 0.061 Uiso 1 1 calc R
C24 C 0.2178(8) 0.9093(5) 0.8321(4) 0.044(2) Uani 1 1 d .
H24 H 0.1464 0.9412 0.8138 0.053 Uiso 1 1 calc R
C1 C 0.4165(7) 0.4157(4) 0.9672(4) 0.0317(18) Uani 1 1 d .
C21 C 0.4700(8) 0.1672(5) 0.9159(5) 0.044(2) Uani 1 1 d .
H21 H 0.4432 0.1116 0.9348 0.053 Uiso 1 1 calc R
C8 C 0.3577(8) 0.4355(5) 1.1183(5) 0.042(2) Uani 1 1 d .
H8 H 0.2785 0.4599 1.1034 0.051 Uiso 1 1 calc R
C20 C 0.5512(8) 0.1738(6) 0.8530(5) 0.050(2) Uani 1 1 d .
H20 H 0.5789 0.1219 0.8273 0.060 Uiso 1 1 calc R
C2 C 0.2743(7) 0.4345(5) 0.9460(4) 0.034(2) Uani 1 1 d .
C9 C 0.4432(8) 0.4095(5) 1.0595(4) 0.0347(19) Uani 1 1 d .
C30 C -0.0404(8) 0.8178(5) 0.8647(5) 0.060(3) Uani 1 1 d .
H30 H -0.0461 0.8746 0.8420 0.072 Uiso 1 1 calc R
C16 C 0.5572(8) 0.5968(5) 0.8501(5) 0.046(2) Uani 1 1 d .
H16 H 0.5639 0.6346 0.8055 0.055 Uiso 1 1 calc R
C14 C 0.5956(8) 0.5341(5) 0.9652(5) 0.049(2) Uani 1 1 d .
H14 H 0.6339 0.5195 1.0144 0.059 Uiso 1 1 calc R
C27 C 0.4300(8) 0.8160(5) 0.8833(4) 0.041(2) Uani 1 1 d .
H27 H 0.5016 0.7834 0.9001 0.049 Uiso 1 1 calc R
C15 C 0.4673(8) 0.5334(5) 0.8615(5) 0.045(2) Uani 1 1 d .
H15 H 0.4014 0.5188 0.8256 0.054 Uiso 1 1 calc R
C7 C 0.2038(8) 0.3776(5) 0.8977(4) 0.046(2) Uani 1 1 d .
H7 H 0.2424 0.3260 0.8776 0.055 Uiso 1 1 calc R
C5 C 0.0205(9) 0.4744(7) 0.9056(6) 0.064(3) Uani 1 1 d .
H5 H -0.0645 0.4885 0.8927 0.076 Uiso 1 1 calc R
O2 O -0.2658(6) 0.8034(4) 0.8664(5) 0.130(3) Uani 1 1 d .
C13 C 0.3876(9) 0.4260(6) 1.1993(5) 0.059(3) Uani 1 1 d .
H13 H 0.3280 0.4440 1.2382 0.071 Uiso 1 1 calc R
C11 C 0.5913(8) 0.3649(5) 1.1641(5) 0.051(2) Uani 1 1 d .
H11 H 0.6706 0.3412 1.1795 0.061 Uiso 1 1 calc R
C31 C -0.1609(9) 0.7692(6) 0.8798(6) 0.063(3) Uani 1 1 d .
C6 C 0.0754(8) 0.3958(6) 0.8783(5) 0.057(3) Uani 1 1 d .
H6 H 0.0275 0.3557 0.8475 0.069 Uiso 1 1 calc R
C12 C 0.5014(11) 0.3911(5) 1.2232(5) 0.058(3) Uani 1 1 d .
H12 H 0.5201 0.3845 1.2780 0.070 Uiso 1 1 calc R
C4 C 0.0928(10) 0.5307(6) 0.9516(6) 0.064(3) Uani 1 1 d .
H4 H 0.0542 0.5829 0.9704 0.077 Uiso 1 1 calc R

loop_
_atom_site_aniso_label
_atom_site_aniso_U_11
_atom_site_aniso_U_22
_atom_site_aniso_U_33
_atom_site_aniso_U_23
_atom_site_aniso_U_13
_atom_site_aniso_U_12
Cl1 0.0633(15) 0.0521(12) 0.0732(17) 0.0072(13) 0.0087(13) -0.0081(15)
C29 0.046(5) 0.041(5) 0.041(5) 0.004(4) 0.000(4) 0.003(5)
C22 0.034(5) 0.049(5) 0.029(5) 0.004(5) 0.005(4) -0.005(5)
C10 0.050(6) 0.051(5) 0.043(6) -0.013(5) -0.009(5) 0.000(6)
C18 0.061(6) 0.034(5) 0.036(5) -0.001(5) -0.006(5) 0.001(5)
C23 0.030(5) 0.042(5) 0.039(5) -0.008(5) 0.008(4) -0.002(5)
O3 0.051(4) 0.031(3) 0.075(4) 0.015(3) 0.008(3) 0.000(3)
N2 0.054(5) 0.055(5) 0.044(5) 0.000(4) -0.008(4) -0.020(5)
C28 0.042(5) 0.037(4) 0.044(5) 0.006(4) 0.005(4) 0.001(5)
O1 0.044(4) 0.041(3) 0.079(4) 0.009(3) -0.004(4) -0.004(3)
C25 0.027(5) 0.043(5) 0.059(6) 0.003(5) 0.012(5) -0.008(5)
C17 0.037(5) 0.032(4) 0.016(4) 0.009(4) -0.002(4) -0.003(4)
N1 0.039(4) 0.031(4) 0.040(5) -0.001(4) -0.004(4) -0.008(4)
C26 0.023(5) 0.056(6) 0.047(6) -0.015(5) 0.008(4) -0.012(5)
C19 0.063(6) 0.059(6) 0.036(5) -0.006(5) -0.003(4) 0.009(6)
C3 0.039(6) 0.055(6) 0.058(6) 0.028(5) 0.018(5) 0.026(5)
C24 0.055(6) 0.030(5) 0.048(6) 0.012(4) 0.004(5) 0.010(5)
C1 0.034(5) 0.028(4) 0.033(5) 0.003(4) 0.002(4) -0.008(4)
C21 0.069(7) 0.028(5) 0.035(6) -0.018(4) -0.005(5) 0.002(5)
C8 0.046(6) 0.048(5) 0.034(5) -0.003(5) 0.000(4) -0.001(5)
C20 0.073(7) 0.047(5) 0.029(6) -0.012(5) -0.009(5) 0.019(6)
C2 0.029(5) 0.031(4) 0.041(5) 0.004(4) 0.001(4) -0.009(4)
C9 0.035(5) 0.031(4) 0.038(5) -0.001(4) -0.003(4) -0.012(5)
C30 0.045(6) 0.030(5) 0.105(8) 0.024(6) -0.005(6) -0.001(5)
C16 0.047(5) 0.045(5) 0.045(6) 0.007(5) 0.002(5) -0.004(5)
C14 0.075(7) 0.040(5) 0.031(5) 0.012(5) -0.006(5) -0.015(5)
C27 0.041(6) 0.035(5) 0.046(6) 0.000(5) -0.007(4) 0.003(5)
C15 0.057(6) 0.048(5) 0.031(5) 0.009(5) -0.008(5) 0.001(5)
C7 0.043(5) 0.044(5) 0.050(6) 0.013(5) 0.002(4) 0.005(5)
C5 0.052(7) 0.076(7) 0.063(8) 0.047(6) -0.003(6) 0.008(7)
O2 0.032(4) 0.076(5) 0.281(10) 0.070(6) 0.008(5) 0.001(4)
C13 0.067(7) 0.065(6) 0.045(6) 0.000(6) 0.019(5) -0.008(6)
C11 0.058(6) 0.037(5) 0.058(7) -0.011(5) -0.013(5) 0.005(5)
C31 0.028(5) 0.060(6) 0.100(8) -0.003(6) 0.010(6) -0.004(6)
C6 0.046(6) 0.074(7) 0.052(6) -0.005(6) -0.007(5) -0.011(6)
C12 0.097(8) 0.050(6) 0.028(6) 0.017(5) -0.012(6) -0.006(6)
C4 0.079(8) 0.046(6) 0.066(8) 0.029(6) 0.027(7) 0.017(7)

loop_
_atom_type_symbol
_atom_type_description
_atom_type_scat_dispersion_real
_atom_type_scat_dispersion_imag
_atom_type_scat_source
C C 0.0033 0.0016 'International Tables Vol C Tables 4.2.6.8 and 6.1.1.4'
H H 0.0000 0.0000 'International Tables Vol C Tables 4.2.6.8 and 6.1.1.4'
N N 0.0061 0.0033 'International Tables Vol C Tables 4.2.6.8 and 6.1.1.4'
O O 0.0106 0.0060 'International Tables Vol C Tables 4.2.6.8 and 6.1.1.4'
Cl Cl 0.1484 0.1585 'International Tables Vol C Tables 4.2.6.8 and 6.1.1.4'

loop_
_geom_angle_atom_site_label_1
_geom_angle_atom_site_label_2
_geom_angle_atom_site_label_3
_geom_angle
C30 C29 C23 129.7(8)
C21 C22 C17 123.0(6)
C21 C22 Cl1 115.8(6)
C17 C22 Cl1 121.2(6)
C9 C10 C11 120.1(8)
C19 C18 C17 122.0(8)
C28 C23 C24 115.4(7)
C28 C23 C29 120.4(7)
C24 C23 C29 124.2(8)
C14 N2 C16 108.2(7)
C27 C28 C23 124.3(7)
C26 C25 C24 120.0(7)
C18 C17 C22 115.5(7)
C18 C17 C1 122.2(6)
C22 C17 C1 122.3(6)
C15 N1 C14 106.4(7)
C15 N1 C1 125.6(7)
C14 N1 C1 127.6(7)
C25 C26 O1 118.1(8)
C25 C26 C27 120.0(8)
O1 C26 C27 121.8(8)
C20 C19 C18 119.2(8)
C4 C3 C2 117.0(9)
C25 C24 C23 122.3(8)
N1 C1 C17 109.3(5)
N1 C1 C2 104.5(6)
C17 C1 C2 111.9(6)
N1 C1 C9 108.6(6)
C17 C1 C9 108.6(6)
C2 C1 C9 113.9(6)
C20 C21 C22 118.3(8)
C9 C8 C13 120.8(8)
C21 C20 C19 122.0(8)
C7 C2 C3 119.8(7)
C7 C2 C1 121.8(7)
C3 C2 C1 118.3(7)
C8 C9 C10 119.2(7)
C8 C9 C1 124.3(7)
C10 C9 C1 116.6(7)
C29 C30 C31 124.3(8)
C15 C16 N2 107.5(7)
N2 C14 N1 109.5(7)
C28 C27 C26 118.0(8)
C16 C15 N1 108.4(7)
C2 C7 C6 121.2(8)
C4 C5 C6 118.8(9)
C12 C13 C8 121.3(8)
C10 C11 C12 119.6(8)
O2 C31 O3 121.2(9)
O2 C31 C30 121.3(9)
O3 C31 C30 117.5(9)
C5 C6 C7 119.0(9)
C13 C12 C11 119.0(8)
C5 C4 C3 124.1(9)

loop_
_geom_bond_atom_site_label_1
_geom_bond_atom_site_label_2
_geom_bond_distance
Cl1 C22 1.747(7)
C29 C30 1.297(9)
C29 C23 1.441(9)
C22 C21 1.379(9)
C22 C17 1.395(8)
C10 C9 1.378(10)
C10 C11 1.396(9)
C18 C19 1.379(9)
C18 C17 1.382(9)
C23 C28 1.375(9)
C23 C24 1.383(9)
O3 C31 1.253(9)
N2 C14 1.304(8)
N2 C16 1.355(8)
C28 C27 1.355(9)
O1 C26 1.374(8)
C25 C26 1.353(10)
C25 C24 1.371(9)
C17 C1 1.535(9)
N1 C15 1.347(8)
N1 C14 1.357(9)
N1 C1 1.499(8)
C26 C27 1.394(9)
C19 C20 1.360(9)
C3 C4 1.376(11)
C3 C2 1.401(9)
C1 C2 1.539(9)
C1 C9 1.549(9)
C21 C20 1.339(9)
C8 C9 1.370(9)
C8 C13 1.380(10)
C2 C7 1.376(9)
C30 C31 1.465(10)
C16 C15 1.341(9)
C7 C6 1.393(10)
C5 C4 1.358(11)
C5 C6 1.380(10)
O2 C31 1.221(9)
C13 C12 1.347(11)
C11 C12 1.403(10)
